data_4510310
loop_
_publ_author_name
'Kapustin, Eugene A.'
'Minkov, Vasily S.'
'Stare, Jernej'
'Boldyreva, Elena V.'

_publ_section_title
;
 One Hydrogen Bond---Two Ways To Build a Structure. The Role of
 N--H&#x00B7;&#x00B7;&#x00B7;O Hydrogen Bonds in Crystal Structures
 ofN,N-Dimethylglycine
;
_journal_issue 4
_journal_name_full 'Crystal Growth &amp; Design'
_journal_page_first 1851
_journal_paper_doi 10.1021/cg5000183
_journal_volume 14
_journal_year 2014
_chemical_formula_moiety 'C4 H9 N O2'
_chemical_formula_sum 'C4 H9 N O2'
_chemical_formula_weight 103.12
_chemical_name_common N,N-dimethylglycine
_chemical_name_systematic
; 
 2-(Dimethylamino)acetic acid  
;
_space_group_IT_number 14
_symmetry_cell_setting monoclinic
_symmetry_space_group_name_Hall '-P 2xab'
_symmetry_space_group_name_H-M 'P 21/b 1 1'
_audit_creation_method SHELXL-97
_cell_angle_alpha 90.912(6)
_cell_angle_beta 90.00
_cell_angle_gamma 90.00
_cell_formula_units_Z 16
_cell_length_a 11.1763(4)
_cell_length_b 9.9150(6)
_cell_length_c 18.6822(11)
_cell_measurement_reflns_used 7401
_cell_measurement_temperature 150(2)
_cell_measurement_theta_max 30.8565
_cell_measurement_theta_min 1.8184
_cell_volume 2069.97(19)
_diffrn_ambient_temperature 150(2)
_diffrn_detector_area_resol_mean 10.3457
_diffrn_measurement_device_type 'Oxford Gemini Ultra R'
_diffrn_measurement_method \w
_diffrn_radiation_monochromator graphite
_diffrn_radiation_source 'fine-focus sealed tube'
_diffrn_radiation_type MoK\a
_diffrn_radiation_wavelength 0.71073
_diffrn_reflns_av_R_equivalents 0.0562
_diffrn_reflns_av_sigmaI/netI 0.0278
_diffrn_reflns_limit_h_max 13
_diffrn_reflns_limit_h_min -13
_diffrn_reflns_limit_k_max 12
_diffrn_reflns_limit_k_min -12
_diffrn_reflns_limit_l_max 23
_diffrn_reflns_limit_l_min -23
_diffrn_reflns_number 31690
_diffrn_reflns_theta_max 26.37
_diffrn_reflns_theta_min 2.12
_exptl_absorpt_coefficient_mu 0.105
_exptl_absorpt_correction_T_max 0.981
_exptl_absorpt_correction_T_min 0.82532
_exptl_absorpt_correction_type multi-scan
_exptl_absorpt_process_details 'CrysAlis RED; Oxford Diffraction, 2008'
_exptl_crystal_colour colourless
_exptl_crystal_density_diffrn 1.324
_exptl_crystal_density_method 'not measured'
_exptl_crystal_description 'square pyramid'
_exptl_crystal_F_000 896
_exptl_crystal_size_max 0.32
_exptl_crystal_size_mid 0.25
_exptl_crystal_size_min 0.18
_reflns_number_gt 3759
_reflns_number_total 4237
_reflns_threshold_expression >2sigma(I)
_cod_data_source_file cg5000183_si_002.cif
_cod_data_source_block DMG-I-150K_DFT
_cod_database_code 4510310

loop_
_symmetry_equiv_pos_as_xyz
'x, y, z'
'x+1/2, -y+1/2, -z'
'-x, -y, -z'
'-x-1/2, y-1/2, z'

loop_
_atom_site_label
_atom_site_type_symbol
_atom_site_fract_x
_atom_site_fract_y
_atom_site_fract_z
_atom_site_U_iso_or_equiv
_atom_site_adp_type
O2D O 0.5784(2) 0.4713(3) 0.16351(13) 0.0377(6) Uani
O1D O 0.7101(2) 0.4337(3) 0.07562(14) 0.0406(6) Uani
N1D N 0.5615(2) 0.2659(3) 0.00116(14) 0.0239(6) Uani
H1D H 0.62093 0.32297 0.96949 0.029 Uiso
C2D C 0.5122(3) 0.3493(3) 0.06132(16) 0.0248(6) Uani
H2DA H 0.46052 0.28033 0.09503 0.030 Uiso
H2DB H 0.44923 0.42337 0.03924 0.030 Uiso
C1D C 0.6099(3) 0.4241(3) 0.10362(17) 0.0261(7) Uani
C3D C 0.4636(3) 0.2184(3) -0.04732(18) 0.0304(7) Uani
H3DA H 0.42529 0.30628 0.92603 0.046 Uiso
H3DB H 0.39589 0.16664 0.98475 0.046 Uiso
H3DC H 0.50252 0.14829 0.91306 0.046 Uiso
C4D C 0.6294(3) 0.1481(3) 0.02881(18) 0.0294(7) Uani
H4DA H 0.56754 0.08670 0.06007 0.044 Uiso
H4DB H 0.70310 0.18559 0.06201 0.044 Uiso
H4DC H 0.66393 0.08892 0.98332 0.044 Uiso
O2B O 0.0792(2) 0.4546(3) 0.33616(13) 0.0413(7) Uani
O1B O 0.2106(2) 0.4258(3) 0.42379(14) 0.0411(7) Uani
N1B N 0.0614(2) 0.2659(3) 0.50024(14) 0.0244(6) Uani
H1B H 0.12094 0.32542 0.53160 0.029 Uiso
C2B C 0.0123(3) 0.3443(3) 0.43953(17) 0.0248(6) Uani
H2BA H 0.95064 0.42154 0.46110 0.030 Uiso
H2BB H 0.95943 0.27305 0.40663 0.030 Uiso
C3B C -0.0368(3) 0.2229(4) 0.54901(19) 0.0331(8) Uani
H3BA H 0.89479 0.16974 0.51725 0.050 Uiso
H3BB H 0.92590 0.31314 0.57548 0.050 Uiso
H3BC H 1.00158 0.15510 0.58877 0.050 Uiso
C1B C 0.1107(3) 0.4132(3) 0.39635(18) 0.0275(7) Uani
C4B C 0.1298(3) 0.1456(3) 0.47328(19) 0.0294(7) Uani
H4BA H 0.20147 0.18028 0.43832 0.044 Uiso
H4BB H 0.06728 0.07983 0.44402 0.044 Uiso
H4BC H 0.16697 0.09246 0.51915 0.044 Uiso
N1C N 0.1322(2) 0.5614(3) 0.72837(14) 0.0269(6) Uani
H1C H 0.05759 0.55004 0.69171 0.032 Uiso
O2C O 0.3701(2) 0.4240(3) 0.61815(14) 0.0391(6) Uani
O1C O 0.1716(2) 0.3909(3) 0.61340(13) 0.0395(6) Uani
C1C C 0.2648(3) 0.4482(3) 0.63554(17) 0.0276(7) Uani
C2C C 0.2490(3) 0.5646(3) 0.68994(17) 0.0260(7) Uani
H2CA H 0.31975 0.56172 0.73087 0.031 Uiso
H2CB H 0.25482 0.66073 0.66113 0.031 Uiso
C4C C 0.1263(3) 0.4441(4) 0.77762(18) 0.0342(8) Uani
H4CA H 0.13588 0.35185 0.74501 0.051 Uiso
H4CB H 0.03884 0.44552 0.80463 0.051 Uiso
H4CC H 0.19897 0.45520 0.81700 0.051 Uiso
C3C C 0.1115(3) 0.6898(4) 0.76838(19) 0.0347(8) Uani
H3CA H 0.17883 0.69957 0.81098 0.052 Uiso
H3CB H 0.02169 0.68728 0.79199 0.052 Uiso
H3CC H 0.11785 0.77390 0.73105 0.052 Uiso
N1A N 0.3670(2) 0.4532(3) 0.22746(14) 0.0262(6) Uani
H1A H 0.44201 0.46628 0.19148 0.031 Uiso
O2A O 0.1302(2) 0.5829(3) 0.11674(14) 0.0373(6) Uani
O1A O 0.3282(2) 0.6176(3) 0.11309(13) 0.0369(6) Uani
C1A C 0.2357(3) 0.5603(3) 0.13447(17) 0.0267(7) Uani
C2A C 0.2516(3) 0.4457(3) 0.18741(17) 0.0254(7) Uani
H2AA H 0.17950 0.44656 0.22753 0.031 Uiso
H2AB H 0.24911 0.34884 0.15747 0.031 Uiso
C4A C 0.3687(3) 0.5699(4) 0.27858(19) 0.0342(8) Uani
H4AA H 0.29665 0.55512 0.31782 0.051 Uiso
H4AB H 0.35558 0.66215 0.24799 0.051 Uiso
H4AC H 0.45619 0.57204 0.30551 0.051 Uiso
C3A C 0.3903(3) 0.3255(4) 0.2656(2) 0.0377(8) Uani
H3AA H 0.38582 0.24107 0.22691 0.057 Uiso
H3AB H 0.32313 0.31467 0.30807 0.057 Uiso
H3AC H 0.48008 0.33115 0.28921 0.057 Uiso

loop_
_atom_type_symbol
_atom_type_description
_atom_type_scat_dispersion_real
_atom_type_scat_dispersion_imag
_atom_type_scat_source
C C 0.0033 0.0016 'International Tables Vol C Tables 4.2.6.8 and 6.1.1.4'
H H 0.0000 0.0000 'International Tables Vol C Tables 4.2.6.8 and 6.1.1.4'
N N 0.0061 0.0033 'International Tables Vol C Tables 4.2.6.8 and 6.1.1.4'
O O 0.0106 0.0060 'International Tables Vol C Tables 4.2.6.8 and 6.1.1.4'
